data_4300726
loop_
_publ_author_name
'Wilson, Scott R.'
'Prussak-Wieckowska, Teresa'

_journal_name_full 'Inorganic Chemistry'
_journal_paper_doi 10.1021/ic051989z
_journal_year 2006
_chemical_formula_moiety '2(C36 H30 N P2), C9 H6 N2 O4 Ru2 S2, C2 H3 N'
_chemical_formula_sum 'C83 H69 N5 O4 P4 Ru2 S2'
_chemical_formula_weight 1590.57
_space_group_IT_number 14
_symmetry_cell_setting monoclinic
_symmetry_space_group_name_Hall '-P 2yn'
_symmetry_space_group_name_H-M 'P 1 21/n 1'
_cell_angle_alpha 90.00
_cell_angle_beta 94.099(9)
_cell_angle_gamma 90.00
_cell_formula_units_Z 4
_cell_length_a 10.175(2)
_cell_length_b 52.898(12)
_cell_length_c 13.679(3)
_cell_measurement_temperature 193(2)
_cell_volume 7344(3)
_diffrn_ambient_temperature 193(2)
_exptl_crystal_density_diffrn 1.439
_cod_depositor_comments
;
The following automatic conversions were performed:
'_symmetry_cell_setting' value 'Monoclinic' changed to 'monoclinic'
according to '/home/saulius/struct/CIF-dictionaries/cif_core.dic'
dictionary named 'cif_core.dic' version 2.4.1 from 2010-06-29.

Automatic conversion script
Id: cif_fix_enum 1527 2010-12-29 10:47:43Z saulius 
;
_cod_original_sg_symbol_H-M 'P 21/n'
_cod_database_code 4300726

loop_
_symmetry_equiv_pos_as_xyz
'x, y, z'
'-x+1/2, y+1/2, -z+1/2'
'-x, -y, -z'
'x-1/2, -y-1/2, z-1/2'

loop_
_atom_site_label
_atom_site_type_symbol
_atom_site_fract_x
_atom_site_fract_y
_atom_site_fract_z
_atom_site_U_iso_or_equiv
_atom_site_adp_type
_atom_site_occupancy
_atom_site_symmetry_multiplicity
_atom_site_calc_flag
_atom_site_refinement_flags
_atom_site_disorder_assembly
_atom_site_disorder_group
C1 C 0.4227(4) 0.07496(8) 0.7899(3) 0.0294(11) Uani 1 1 d . A .
C2 C 0.7015(5) 0.08310(9) 0.7583(3) 0.0330(11) Uani 1 1 d . A .
C3 C 0.5317(5) 0.09294(8) 0.6023(4) 0.0335(12) Uani 1 1 d . A .
C4 C 0.6261(5) 0.18447(9) 0.7859(3) 0.0381(12) Uani 1 1 d . . .
C5 C 0.8113(5) 0.14300(9) 0.7414(3) 0.0373(12) Uani 1 1 d . . .
C6 C 0.6391(5) 0.15622(9) 0.5948(4) 0.0380(12) Uani 1 1 d . . .
C7 C 0.2989(5) 0.14499(11) 0.7946(4) 0.0522(15) Uani 1 1 d D . .
H7C H 0.2434 0.1595 0.7714 0.063 Uiso 0.244(10) 1 calc PR A 2
H7D H 0.2386 0.1305 0.8015 0.063 Uiso 0.244(10) 1 calc PR A 2
H7A H 0.3009 0.1636 0.8030 0.063 Uiso 0.756(10) 1 calc PR A 1
H7B H 0.2072 0.1403 0.7733 0.063 Uiso 0.756(10) 1 calc PR A 1
C8 C 0.3315(6) 0.13347(16) 0.8906(4) 0.047(2) Uani 0.756(10) 1 d PDU A 1
H8A H 0.2657 0.1395 0.9351 0.056 Uiso 0.756(10) 1 calc PR A 1
H8B H 0.3182 0.1150 0.8831 0.056 Uiso 0.756(10) 1 calc PR A 1
C9 C 0.4616(5) 0.13729(11) 0.9407(4) 0.0549(16) Uani 1 1 d D . .
H9A H 0.4622 0.1288 1.0053 0.066 Uiso 0.756(10) 1 calc PR A 1
H9B H 0.4726 0.1556 0.9533 0.066 Uiso 0.756(10) 1 calc PR A 1
H9C H 0.4223 0.1221 0.9689 0.066 Uiso 0.244(10) 1 calc PR A 2
H9D H 0.4958 0.1477 0.9970 0.066 Uiso 0.244(10) 1 calc PR A 2
C10 C 0.4832(4) 0.25637(8) 0.2049(3) 0.0256(10) Uani 1 1 d . . .
C11 C 0.3894(5) 0.27413(9) 0.1718(3) 0.0337(12) Uani 1 1 d . . .
H11A H 0.2983 0.2703 0.1719 0.040 Uiso 1 1 calc R . .
C12 C 0.4294(5) 0.29748(9) 0.1387(4) 0.0427(13) Uani 1 1 d . . .
H12A H 0.3654 0.3096 0.1161 0.051 Uiso 1 1 calc R . .
C13 C 0.5612(5) 0.30321(9) 0.1385(4) 0.0445(14) Uani 1 1 d . . .
H13A H 0.5877 0.3193 0.1164 0.053 Uiso 1 1 calc R . .
C14 C 0.6550(5) 0.28568(9) 0.1702(4) 0.0397(13) Uani 1 1 d . . .
H14A H 0.7460 0.2896 0.1687 0.048 Uiso 1 1 calc R . .
C15 C 0.6160(5) 0.26226(9) 0.2044(3) 0.0354(12) Uani 1 1 d . . .
H15A H 0.6806 0.2503 0.2274 0.042 Uiso 1 1 calc R . .
C16 C 0.5331(4) 0.20222(8) 0.2152(3) 0.0263(11) Uani 1 1 d . . .
C17 C 0.5778(4) 0.20463(9) 0.1223(3) 0.0345(12) Uani 1 1 d . . .
H17A H 0.5626 0.2199 0.0864 0.041 Uiso 1 1 calc R . .
C18 C 0.6450(5) 0.18481(10) 0.0815(4) 0.0434(13) Uani 1 1 d . . .
H18A H 0.6754 0.1865 0.0177 0.052 Uiso 1 1 calc R . .
C19 C 0.6677(5) 0.16263(9) 0.1330(4) 0.0444(14) Uani 1 1 d . . .
H19A H 0.7150 0.1492 0.1053 0.053 Uiso 1 1 calc R . .
C20 C 0.6223(5) 0.16002(9) 0.2233(4) 0.0395(13) Uani 1 1 d . . .
H20A H 0.6385 0.1448 0.2588 0.047 Uiso 1 1 calc R . .
C21 C 0.5523(4) 0.17943(8) 0.2646(3) 0.0313(11) Uani 1 1 d . . .
H21A H 0.5176 0.1771 0.3266 0.038 Uiso 1 1 calc R . .
C22 C 0.4464(4) 0.23157(8) 0.3883(3) 0.0272(11) Uani 1 1 d . . .
C23 C 0.5165(4) 0.21658(9) 0.4563(3) 0.0357(12) Uani 1 1 d . . .
H23A H 0.5674 0.2029 0.4348 0.043 Uiso 1 1 calc R . .
C24 C 0.5134(5) 0.22140(10) 0.5559(4) 0.0444(14) Uani 1 1 d . . .
H24A H 0.5611 0.2108 0.6021 0.053 Uiso 1 1 calc R . .
C25 C 0.4424(5) 0.24114(10) 0.5878(4) 0.0459(14) Uani 1 1 d . . .
H25A H 0.4405 0.2443 0.6560 0.055 Uiso 1 1 calc R . .
C26 C 0.3730(5) 0.25664(10) 0.5213(4) 0.0468(14) Uani 1 1 d . . .
H26A H 0.3237 0.2705 0.5438 0.056 Uiso 1 1 calc R . .
C27 C 0.3754(5) 0.25198(9) 0.4223(3) 0.0364(12) Uani 1 1 d . . .
H27A H 0.3283 0.2628 0.3767 0.044 Uiso 1 1 calc R . .
C28 C 0.1104(4) 0.19550(8) 0.0994(3) 0.0268(11) Uani 1 1 d . . .
C29 C 0.1749(5) 0.20607(9) 0.0236(3) 0.0399(13) Uani 1 1 d . . .
H29A H 0.2478 0.2170 0.0378 0.048 Uiso 1 1 calc R . .
C30 C 0.1335(6) 0.20080(10) -0.0726(4) 0.0525(15) Uani 1 1 d . . .
H30A H 0.1781 0.2081 -0.1245 0.063 Uiso 1 1 calc R . .
C31 C 0.0280(5) 0.18501(10) -0.0934(4) 0.0491(15) Uani 1 1 d . . .
H31A H -0.0002 0.1814 -0.1597 0.059 Uiso 1 1 calc R . .
C32 C -0.0370(5) 0.17436(9) -0.0191(4) 0.0424(13) Uani 1 1 d . . .
H32A H -0.1105 0.1636 -0.0340 0.051 Uiso 1 1 calc R . .
C33 C 0.0047(4) 0.17934(9) 0.0775(3) 0.0364(12) Uani 1 1 d . . .
H33A H -0.0390 0.1717 0.1290 0.044 Uiso 1 1 calc R . .
C34 C 0.0411(4) 0.21294(8) 0.2949(3) 0.0265(11) Uani 1 1 d . . .
C35 C 0.0396(4) 0.23794(9) 0.3264(3) 0.0323(11) Uani 1 1 d . . .
H35A H 0.1066 0.2492 0.3088 0.039 Uiso 1 1 calc R . .
C36 C -0.0578(5) 0.24655(9) 0.3830(3) 0.0385(13) Uani 1 1 d . . .
H36A H -0.0587 0.2637 0.4033 0.046 Uiso 1 1 calc R . .
C37 C -0.1543(5) 0.23011(10) 0.4102(3) 0.0414(13) Uani 1 1 d . . .
H37A H -0.2209 0.2360 0.4498 0.050 Uiso 1 1 calc R . .
C38 C -0.1542(5) 0.20510(10) 0.3797(4) 0.0409(13) Uani 1 1 d . . .
H38A H -0.2209 0.1939 0.3984 0.049 Uiso 1 1 calc R . .
C39 C -0.0578(4) 0.19649(9) 0.3224(3) 0.0341(12) Uani 1 1 d . . .
H39A H -0.0583 0.1794 0.3014 0.041 Uiso 1 1 calc R . .
C40 C 0.2280(4) 0.17274(8) 0.2783(3) 0.0302(11) Uani 1 1 d . . .
C41 C 0.2596(4) 0.15247(9) 0.2204(4) 0.0425(13) Uani 1 1 d . . .
H41A H 0.2439 0.1533 0.1512 0.051 Uiso 1 1 calc R . .
C42 C 0.3146(5) 0.13077(9) 0.2643(5) 0.0555(16) Uani 1 1 d . . .
H42A H 0.3360 0.1168 0.2248 0.067 Uiso 1 1 calc R . .
C43 C 0.3381(5) 0.12946(11) 0.3648(5) 0.0629(18) Uani 1 1 d . . .
H43A H 0.3766 0.1147 0.3943 0.076 Uiso 1 1 calc R . .
C44 C 0.3054(5) 0.14969(12) 0.4226(4) 0.0580(17) Uani 1 1 d . . .
H44A H 0.3211 0.1487 0.4918 0.070 Uiso 1 1 calc R . .
C45 C 0.2496(4) 0.17144(10) 0.3800(4) 0.0423(13) Uani 1 1 d . . .
H45A H 0.2266 0.1853 0.4198 0.051 Uiso 1 1 calc R . .
C46 C 0.2448(4) 0.00911(8) 0.4125(3) 0.0252(10) Uani 1 1 d . . .
C47 C 0.3075(4) -0.00817(8) 0.3545(3) 0.0337(12) Uani 1 1 d . . .
H47A H 0.2967 -0.0069 0.2851 0.040 Uiso 1 1 calc R . .
C48 C 0.3854(5) -0.02716(9) 0.3975(4) 0.0388(12) Uani 1 1 d . . .
H48A H 0.4281 -0.0388 0.3575 0.047 Uiso 1 1 calc R . .
C49 C 0.4013(5) -0.02927(9) 0.4980(4) 0.0376(12) Uani 1 1 d . . .
H49A H 0.4548 -0.0423 0.5274 0.045 Uiso 1 1 calc R . .
C50 C 0.3390(5) -0.01233(9) 0.5558(3) 0.0375(12) Uani 1 1 d . . .
H50A H 0.3498 -0.0138 0.6251 0.045 Uiso 1 1 calc R . .
C51 C 0.2607(4) 0.00693(8) 0.5140(3) 0.0307(11) Uani 1 1 d . . .
H51A H 0.2184 0.0185 0.5546 0.037 Uiso 1 1 calc R . .
C52 C 0.0947(4) 0.05395(8) 0.4514(3) 0.0249(10) Uani 1 1 d . . .
C53 C 0.1889(5) 0.06966(9) 0.4978(3) 0.0357(12) Uani 1 1 d . . .
H53A H 0.2742 0.0708 0.4742 0.043 Uiso 1 1 calc R . .
C54 C 0.1582(5) 0.08370(9) 0.5790(4) 0.0426(13) Uani 1 1 d . . .
H54A H 0.2227 0.0944 0.6111 0.051 Uiso 1 1 calc R . .
C55 C 0.0350(5) 0.08215(9) 0.6126(3) 0.0413(13) Uani 1 1 d . . .
H55A H 0.0145 0.0916 0.6685 0.050 Uiso 1 1 calc R . .
C56 C -0.0595(5) 0.06685(9) 0.5655(3) 0.0414(13) Uani 1 1 d . . .
H56A H -0.1457 0.0662 0.5880 0.050 Uiso 1 1 calc R . .
C57 C -0.0293(5) 0.05248(9) 0.4859(3) 0.0345(12) Uani 1 1 d . . .
H57A H -0.0937 0.0416 0.4550 0.041 Uiso 1 1 calc R . .
C59 C -0.0212(4) -0.00687(8) 0.2969(3) 0.0287(11) Uani 1 1 d . . .
H59A H 0.0392 -0.0175 0.3337 0.034 Uiso 1 1 calc R . .
C60 C -0.0015(4) 0.01919(8) 0.2961(3) 0.0241(10) Uani 1 1 d . . .
C61 C -0.1294(4) -0.01731(9) 0.2438(3) 0.0344(12) Uani 1 1 d . . .
H61A H -0.1427 -0.0351 0.2439 0.041 Uiso 1 1 calc R . .
C62 C -0.2171(4) -0.00191(9) 0.1911(3) 0.0383(13) Uani 1 1 d . . .
H62A H -0.2903 -0.0091 0.1542 0.046 Uiso 1 1 calc R . .
C63 C -0.1999(4) 0.02416(9) 0.1913(3) 0.0328(12) Uani 1 1 d . . .
H63A H -0.2623 0.0347 0.1559 0.039 Uiso 1 1 calc R . .
C64 C -0.0922(4) 0.03474(8) 0.2429(3) 0.0287(11) Uani 1 1 d . . .
H64A H -0.0795 0.0525 0.2423 0.034 Uiso 1 1 calc R . .
C65 C 0.4251(4) 0.06557(8) 0.1759(3) 0.0247(10) Uani 1 1 d . . .
C66 C 0.4943(4) 0.06983(8) 0.2653(3) 0.0294(11) Uani 1 1 d . . .
H66A H 0.4574 0.0647 0.3240 0.035 Uiso 1 1 calc R . .
C67 C 0.6159(5) 0.08140(9) 0.2705(4) 0.0389(13) Uani 1 1 d . . .
H67A H 0.6626 0.0842 0.3322 0.047 Uiso 1 1 calc R . .
C68 C 0.6694(5) 0.08898(8) 0.1847(4) 0.0382(13) Uani 1 1 d . . .
H68A H 0.7529 0.0971 0.1877 0.046 Uiso 1 1 calc R . .
C69 C 0.6016(5) 0.08481(8) 0.0950(4) 0.0359(12) Uani 1 1 d . . .
H69A H 0.6386 0.0901 0.0365 0.043 Uiso 1 1 calc R . .
C70 C 0.4794(4) 0.07293(8) 0.0900(3) 0.0317(11) Uani 1 1 d . . .
H70A H 0.4334 0.0699 0.0283 0.038 Uiso 1 1 calc R . .
C71 C 0.2771(4) 0.02000(8) 0.1180(3) 0.0242(10) Uani 1 1 d . . .
C72 C 0.3972(5) 0.00801(9) 0.1151(3) 0.0347(12) Uani 1 1 d . . .
H72A H 0.4763 0.0171 0.1307 0.042 Uiso 1 1 calc R . .
C73 C 0.4028(5) -0.01750(9) 0.0893(3) 0.0379(12) Uani 1 1 d . . .
H73A H 0.4857 -0.0257 0.0867 0.046 Uiso 1 1 calc R . .
C74 C 0.2893(5) -0.03065(9) 0.0678(3) 0.0388(13) Uani 1 1 d . . .
H74A H 0.2934 -0.0481 0.0519 0.047 Uiso 1 1 calc R . .
C75 C 0.1674(5) -0.01875(9) 0.0690(3) 0.0392(13) Uani 1 1 d . . .
H75A H 0.0887 -0.0280 0.0533 0.047 Uiso 1 1 calc R . .
C76 C 0.1612(4) 0.00651(8) 0.0931(3) 0.0311(11) Uani 1 1 d . . .
H76A H 0.0782 0.0148 0.0927 0.037 Uiso 1 1 calc R . .
C77 C 0.1543(4) 0.06942(8) 0.0937(3) 0.0246(10) Uani 1 1 d . . .
C78 C 0.0806(4) 0.08853(8) 0.1329(3) 0.0306(11) Uani 1 1 d . . .
H78A H 0.0857 0.0911 0.2018 0.037 Uiso 1 1 calc R . .
C79 C -0.0001(5) 0.10375(9) 0.0727(4) 0.0429(13) Uani 1 1 d . . .
H79A H -0.0495 0.1169 0.0998 0.051 Uiso 1 1 calc R . .
C80 C -0.0086(5) 0.09965(10) -0.0276(4) 0.0497(15) Uani 1 1 d . . .
H80A H -0.0657 0.1099 -0.0689 0.060 Uiso 1 1 calc R . .
C81 C 0.0639(5) 0.08113(10) -0.0681(4) 0.0456(14) Uani 1 1 d . . .
H81A H 0.0578 0.0786 -0.1370 0.055 Uiso 1 1 calc R . .
C82 C 0.1466(4) 0.06602(9) -0.0077(3) 0.0359(12) Uani 1 1 d . . .
H82A H 0.1982 0.0533 -0.0356 0.043 Uiso 1 1 calc R . .
N1 N 0.3593(4) 0.05980(7) 0.8231(3) 0.0414(11) Uani 1 1 d . . .
N2 N 0.6291(5) 0.20409(8) 0.8217(3) 0.0539(13) Uani 1 1 d . . .
N3 N 0.2795(3) 0.22368(7) 0.2199(3) 0.0298(9) Uani 1 1 d . . .
N4 N 0.2227(3) 0.05061(6) 0.2819(2) 0.0259(9) Uani 1 1 d . . .
O1 O 0.7990(3) 0.07237(7) 0.7723(2) 0.0470(9) Uani 1 1 d . . .
O2 O 0.5254(4) 0.08878(7) 0.5193(3) 0.0548(10) Uani 1 1 d . . .
O3 O 0.9219(4) 0.13816(7) 0.7446(3) 0.0528(10) Uani 1 1 d . . .
O4 O 0.6433(4) 0.15998(7) 0.5112(3) 0.0604(11) Uani 1 1 d . . .
P1 P 0.42962(11) 0.22711(2) 0.25721(8) 0.0254(3) Uani 1 1 d . . .
P2 P 0.17162(11) 0.20219(2) 0.22349(8) 0.0263(3) Uani 1 1 d . . .
P3 P 0.14440(11) 0.03392(2) 0.35421(8) 0.0234(3) Uani 1 1 d . . .
P4 P 0.26517(11) 0.05096(2) 0.17269(8) 0.0235(3) Uani 1 1 d . . .
S1 S 0.40238(12) 0.13705(2) 0.69606(9) 0.0341(3) Uani 1 1 d . A .
S2 S 0.60581(12) 0.12636(2) 0.88080(8) 0.0328(3) Uani 1 1 d . A .
Ru1 Ru 0.54537(4) 0.101403(7) 0.73611(3) 0.02840(10) Uani 1 1 d . . .
Ru2 Ru 0.63052(4) 0.149020(7) 0.72998(3) 0.03333(11) Uani 1 1 d . A .
C83 C -0.0664(6) 0.12794(11) 0.3825(5) 0.0626(18) Uani 1 1 d . . .
C84 C -0.0535(7) 0.13666(12) 0.4837(5) 0.087(2) Uani 1 1 d . . .
H84A H 0.0331 0.1318 0.5137 0.130 Uiso 1 1 calc R . .
H84B H -0.1226 0.1289 0.5202 0.130 Uiso 1 1 calc R . .
H84C H -0.0623 0.1551 0.4852 0.130 Uiso 1 1 calc R . .
N5 N -0.0738(6) 0.12228(13) 0.3047(5) 0.108(3) Uani 1 1 d . . .
C85 C 0.3532(17) 0.1514(4) 0.8931(9) 0.038(4) Uani 0.244(10) 1 d PDU A 2
H85C H 0.3812 0.1693 0.8914 0.045 Uiso 0.244(10) 1 calc PR A 2
H85D H 0.2796 0.1505 0.9365 0.045 Uiso 0.244(10) 1 calc PR A 2

loop_
_atom_site_aniso_label
_atom_site_aniso_U_11
_atom_site_aniso_U_22
_atom_site_aniso_U_33
_atom_site_aniso_U_23
_atom_site_aniso_U_13
_atom_site_aniso_U_12
C1 0.032(3) 0.023(3) 0.033(3) -0.004(2) -0.002(2) 0.004(2)
C2 0.036(3) 0.034(3) 0.029(3) 0.003(2) 0.003(2) -0.002(2)
C3 0.041(3) 0.027(3) 0.033(3) 0.001(2) 0.005(2) 0.004(2)
C4 0.055(3) 0.025(3) 0.034(3) 0.004(2) 0.003(2) 0.002(2)
C5 0.044(3) 0.031(3) 0.037(3) 0.003(2) 0.002(3) -0.009(2)
C6 0.038(3) 0.039(3) 0.037(3) 0.010(2) 0.006(2) -0.007(2)
C7 0.047(3) 0.069(4) 0.041(3) -0.007(3) 0.002(3) 0.015(3)
C8 0.048(4) 0.051(5) 0.043(4) -0.002(4) 0.017(3) -0.002(4)
C9 0.049(4) 0.082(4) 0.034(3) -0.014(3) 0.007(3) 0.011(3)
C10 0.033(3) 0.027(3) 0.017(2) -0.0010(19) 0.005(2) 0.001(2)
C11 0.034(3) 0.036(3) 0.032(3) 0.003(2) 0.006(2) 0.000(2)
C12 0.052(4) 0.033(3) 0.043(3) 0.007(2) 0.003(3) 0.010(3)
C13 0.067(4) 0.029(3) 0.040(3) 0.004(2) 0.015(3) -0.005(3)
C14 0.044(3) 0.031(3) 0.046(3) -0.002(2) 0.017(3) -0.010(2)
C15 0.034(3) 0.033(3) 0.040(3) 0.000(2) 0.004(2) -0.001(2)
C16 0.024(3) 0.030(3) 0.025(3) -0.003(2) 0.001(2) 0.000(2)
C17 0.036(3) 0.033(3) 0.035(3) -0.002(2) 0.001(2) -0.001(2)
C18 0.039(3) 0.049(3) 0.043(3) -0.008(3) 0.011(2) -0.001(3)
C19 0.037(3) 0.034(3) 0.063(4) -0.016(3) 0.005(3) 0.004(2)
C20 0.038(3) 0.029(3) 0.051(4) -0.002(2) -0.005(3) 0.005(2)
C21 0.033(3) 0.032(3) 0.029(3) 0.002(2) 0.003(2) -0.004(2)
C22 0.025(3) 0.031(3) 0.027(3) 0.002(2) 0.004(2) -0.009(2)
C23 0.036(3) 0.039(3) 0.032(3) 0.000(2) -0.002(2) 0.002(2)
C24 0.043(3) 0.058(4) 0.032(3) 0.007(3) -0.001(2) -0.006(3)
C25 0.050(4) 0.060(4) 0.028(3) -0.012(3) 0.009(3) -0.024(3)
C26 0.048(3) 0.047(3) 0.047(4) -0.015(3) 0.011(3) -0.003(3)
C27 0.045(3) 0.030(3) 0.033(3) 0.000(2) 0.000(2) 0.002(2)
C28 0.031(3) 0.024(2) 0.025(3) -0.002(2) -0.002(2) 0.007(2)
C29 0.046(3) 0.042(3) 0.031(3) 0.004(2) 0.003(2) -0.006(2)
C30 0.079(4) 0.055(4) 0.024(3) 0.006(3) 0.006(3) -0.002(3)
C31 0.064(4) 0.048(3) 0.034(3) -0.011(3) -0.008(3) 0.006(3)
C32 0.043(3) 0.042(3) 0.042(3) -0.011(3) -0.004(3) 0.002(3)
C33 0.034(3) 0.043(3) 0.032(3) -0.002(2) 0.002(2) -0.002(2)
C34 0.026(3) 0.034(3) 0.019(2) 0.001(2) -0.001(2) 0.000(2)
C35 0.031(3) 0.034(3) 0.031(3) 0.004(2) 0.002(2) -0.003(2)
C36 0.043(3) 0.033(3) 0.039(3) -0.005(2) 0.002(3) 0.004(2)
C37 0.037(3) 0.056(4) 0.032(3) -0.003(3) 0.007(2) 0.003(3)
C38 0.030(3) 0.051(3) 0.043(3) 0.002(3) 0.008(2) -0.011(2)
C39 0.034(3) 0.032(3) 0.036(3) -0.003(2) 0.003(2) -0.008(2)
C40 0.032(3) 0.025(3) 0.034(3) 0.006(2) 0.000(2) 0.000(2)
C41 0.043(3) 0.036(3) 0.046(3) 0.003(3) -0.014(3) -0.002(2)
C42 0.046(4) 0.029(3) 0.089(5) 0.006(3) -0.018(3) -0.003(3)
C43 0.051(4) 0.044(4) 0.091(5) 0.028(4) -0.016(4) -0.004(3)
C44 0.042(3) 0.078(5) 0.051(4) 0.035(4) -0.012(3) -0.005(3)
C45 0.033(3) 0.052(3) 0.042(3) 0.011(3) 0.000(2) -0.004(2)
C46 0.021(2) 0.028(3) 0.026(3) 0.002(2) 0.001(2) -0.0046(19)
C47 0.044(3) 0.037(3) 0.021(3) 0.001(2) 0.004(2) 0.003(2)
C48 0.040(3) 0.035(3) 0.042(3) -0.001(2) 0.004(2) 0.011(2)
C49 0.040(3) 0.027(3) 0.044(3) 0.009(2) -0.005(2) 0.003(2)
C50 0.045(3) 0.044(3) 0.023(3) 0.011(2) -0.002(2) -0.002(2)
C51 0.033(3) 0.034(3) 0.025(3) 0.003(2) 0.004(2) -0.004(2)
C52 0.031(3) 0.025(2) 0.019(2) 0.0022(19) 0.006(2) -0.001(2)
C53 0.031(3) 0.043(3) 0.034(3) -0.005(2) 0.007(2) 0.000(2)
C54 0.043(3) 0.039(3) 0.045(3) -0.013(3) -0.002(3) -0.004(3)
C55 0.064(4) 0.036(3) 0.026(3) -0.008(2) 0.012(3) -0.001(3)
C56 0.044(3) 0.043(3) 0.039(3) -0.002(3) 0.021(3) -0.003(3)
C57 0.036(3) 0.033(3) 0.035(3) -0.003(2) 0.009(2) -0.004(2)
C59 0.032(3) 0.029(3) 0.026(3) 0.001(2) 0.006(2) -0.003(2)
C60 0.026(3) 0.028(3) 0.020(2) -0.0026(19) 0.0046(19) -0.0032(19)
C61 0.042(3) 0.031(3) 0.031(3) -0.009(2) 0.004(2) -0.009(2)
C62 0.029(3) 0.046(3) 0.039(3) -0.010(2) -0.004(2) -0.007(2)
C63 0.029(3) 0.040(3) 0.028(3) -0.003(2) -0.004(2) 0.003(2)
C64 0.034(3) 0.026(2) 0.027(3) 0.000(2) 0.005(2) 0.001(2)
C65 0.027(3) 0.022(2) 0.026(3) 0.0017(19) 0.006(2) 0.0028(19)
C66 0.025(3) 0.032(3) 0.031(3) 0.003(2) 0.003(2) -0.001(2)
C67 0.034(3) 0.043(3) 0.039(3) -0.002(2) -0.006(2) -0.004(2)
C68 0.029(3) 0.025(3) 0.061(4) -0.004(2) 0.005(3) -0.001(2)
C69 0.040(3) 0.027(3) 0.043(3) 0.008(2) 0.015(2) -0.001(2)
C70 0.039(3) 0.026(3) 0.032(3) -0.003(2) 0.008(2) -0.001(2)
C71 0.029(3) 0.024(2) 0.020(2) 0.0007(19) 0.004(2) 0.004(2)
C72 0.036(3) 0.030(3) 0.038(3) 0.003(2) 0.004(2) 0.000(2)
C73 0.036(3) 0.037(3) 0.042(3) 0.000(2) 0.014(2) 0.008(2)
C74 0.059(4) 0.032(3) 0.027(3) -0.001(2) 0.015(3) 0.005(3)
C75 0.047(3) 0.035(3) 0.035(3) -0.008(2) 0.004(2) -0.010(3)
C76 0.032(3) 0.033(3) 0.029(3) 0.002(2) -0.002(2) 0.000(2)
C77 0.025(3) 0.023(2) 0.026(3) 0.0037(19) 0.000(2) -0.0036(19)
C78 0.034(3) 0.030(3) 0.029(3) 0.002(2) 0.005(2) -0.002(2)
C79 0.038(3) 0.032(3) 0.059(4) 0.005(3) 0.007(3) 0.011(2)
C80 0.048(3) 0.048(3) 0.051(4) 0.017(3) -0.015(3) 0.013(3)
C81 0.050(3) 0.053(4) 0.032(3) 0.010(3) -0.009(3) 0.004(3)
C82 0.035(3) 0.043(3) 0.030(3) -0.002(2) 0.005(2) 0.006(2)
N1 0.038(3) 0.031(2) 0.057(3) 0.003(2) 0.008(2) -0.007(2)
N2 0.087(4) 0.023(2) 0.053(3) -0.005(2) 0.012(3) 0.001(2)
N3 0.027(2) 0.027(2) 0.035(2) 0.0047(18) 0.0005(17) -0.0009(17)
N4 0.028(2) 0.026(2) 0.024(2) -0.0003(16) 0.0015(16) -0.0045(17)
O1 0.040(2) 0.061(2) 0.041(2) 0.0041(18) 0.0057(17) 0.0112(19)
O2 0.077(3) 0.054(2) 0.033(2) -0.0033(19) -0.001(2) 0.016(2)
O3 0.040(2) 0.060(3) 0.057(3) -0.003(2) -0.0038(19) -0.0016(19)
O4 0.064(3) 0.077(3) 0.041(2) 0.018(2) 0.007(2) -0.003(2)
P1 0.0255(7) 0.0254(6) 0.0254(7) 0.0020(5) 0.0017(5) 0.0005(5)
P2 0.0275(7) 0.0250(6) 0.0258(7) 0.0021(5) -0.0015(5) 0.0002(5)
P3 0.0239(6) 0.0242(6) 0.0222(7) 0.0002(5) 0.0025(5) -0.0030(5)
P4 0.0247(7) 0.0224(6) 0.0236(7) 0.0011(5) 0.0030(5) -0.0007(5)
S1 0.0357(7) 0.0340(7) 0.0320(7) 0.0015(5) -0.0019(6) 0.0009(6)
S2 0.0383(7) 0.0321(7) 0.0274(7) 0.0015(5) -0.0013(6) -0.0024(5)
Ru1 0.0333(2) 0.0238(2) 0.0277(2) 0.00125(17) -0.00106(16) -0.00290(17)
Ru2 0.0375(2) 0.0262(2) 0.0355(2) 0.00731(18) -0.00287(18) -0.00660(18)
C83 0.058(4) 0.047(4) 0.083(5) -0.015(4) 0.010(4) 0.007(3)
C84 0.127(7) 0.067(5) 0.068(5) 0.007(4) 0.022(4) 0.035(4)
N5 0.073(4) 0.142(6) 0.109(5) -0.077(5) 0.000(4) -0.010(4)
C85 0.039(8) 0.037(9) 0.039(8) -0.002(8) 0.011(7) 0.011(8)

loop_
_geom_bond_atom_site_label_1
_geom_bond_atom_site_label_2
_geom_bond_distance
_geom_bond_site_symmetry_2
_geom_bond_publ_flag
C1 N1 1.144(5) . ?
C1 Ru1 2.046(5) . ?
C2 O1 1.147(5) . ?
C2 Ru1 1.867(5) . ?
C3 O2 1.153(5) . ?
C3 Ru1 1.880(5) . ?
C4 N2 1.147(6) . ?
C4 Ru2 2.027(5) . ?
C5 O3 1.152(5) . ?
C5 Ru2 1.862(5) . ?
C6 O4 1.165(5) . ?
C6 Ru2 1.896(5) . ?
C7 C85 1.458(8) . ?
C7 C8 1.464(6) . ?
C7 S1 1.818(5) . ?
C7 H7C 0.9900 . ?
C7 H7D 0.9900 . ?
C7 H7A 0.9900 . ?
C7 H7B 0.9900 . ?
C8 C9 1.461(6) . ?
C8 H8A 0.9900 . ?
C8 H8B 0.9900 . ?
C9 C85 1.447(8) . ?
C9 S2 1.825(5) . ?
C9 H9A 0.9900 . ?
C9 H9B 0.9900 . ?
C9 H9C 0.9900 . ?
C9 H9D 0.9900 . ?
C10 C15 1.387(6) . ?
C10 C11 1.391(6) . ?
C10 P1 1.806(4) . ?
C11 C12 1.387(6) . ?
C11 H11A 0.9500 . ?
C12 C13 1.375(6) . ?
C12 H12A 0.9500 . ?
C13 C14 1.378(6) . ?
C13 H13A 0.9500 . ?
C14 C15 1.392(6) . ?
C14 H14A 0.9500 . ?
C15 H15A 0.9500 . ?
C16 C17 1.386(6) . ?
C16 C21 1.389(6) . ?
C16 P1 1.805(4) . ?
C17 C18 1.390(6) . ?
C17 H17A 0.9500 . ?
C18 C19 1.380(7) . ?
C18 H18A 0.9500 . ?
C19 C20 1.357(7) . ?
C19 H19A 0.9500 . ?
C20 C21 1.392(6) . ?
C20 H20A 0.9500 . ?
C21 H21A 0.9500 . ?
C22 C23 1.382(6) . ?
C22 C27 1.397(6) . ?
C22 P1 1.805(4) . ?
C23 C24 1.389(6) . ?
C23 H23A 0.9500 . ?
C24 C25 1.359(7) . ?
C24 H24A 0.9500 . ?
C25 C26 1.380(7) . ?
C25 H25A 0.9500 . ?
C26 C27 1.378(6) . ?
C26 H26A 0.9500 . ?
C27 H27A 0.9500 . ?
C28 C29 1.383(6) . ?
C28 C33 1.390(6) . ?
C28 P2 1.801(4) . ?
C29 C30 1.382(6) . ?
C29 H29A 0.9500 . ?
C30 C31 1.374(7) . ?
C30 H30A 0.9500 . ?
C31 C32 1.372(7) . ?
C31 H31A 0.9500 . ?
C32 C33 1.384(6) . ?
C32 H32A 0.9500 . ?
C33 H33A 0.9500 . ?
C34 C35 1.392(6) . ?
C34 C39 1.402(6) . ?
C34 P2 1.797(5) . ?
C35 C36 1.378(6) . ?
C35 H35A 0.9500 . ?
C36 C37 1.382(7) . ?
C36 H36A 0.9500 . ?
C37 C38 1.387(7) . ?
C37 H37A 0.9500 . ?
C38 C39 1.376(6) . ?
C38 H38A 0.9500 . ?
C39 H39A 0.9500 . ?
C40 C41 1.385(6) . ?
C40 C45 1.394(6) . ?
C40 P2 1.804(4) . ?
C41 C42 1.394(6) . ?
C41 H41A 0.9500 . ?
C42 C43 1.380(8) . ?
C42 H42A 0.9500 . ?
C43 C44 1.386(8) . ?
C43 H43A 0.9500 . ?
C44 C45 1.392(7) . ?
C44 H44A 0.9500 . ?
C45 H45A 0.9500 . ?
C46 C51 1.392(6) . ?
C46 C47 1.394(6) . ?
C46 P3 1.812(4) . ?
C47 C48 1.384(6) . ?
C47 H47A 0.9500 . ?
C48 C49 1.377(6) . ?
C48 H48A 0.9500 . ?
C49 C50 1.378(6) . ?
C49 H49A 0.9500 . ?
C50 C51 1.391(6) . ?
C50 H50A 0.9500 . ?
C51 H51A 0.9500 . ?
C52 C57 1.381(6) . ?
C52 C53 1.388(6) . ?
C52 P3 1.800(4) . ?
C53 C54 1.390(6) . ?
C53 H53A 0.9500 . ?
C54 C55 1.368(6) . ?
C54 H54A 0.9500 . ?
C55 C56 1.381(6) . ?
C55 H55A 0.9500 . ?
C56 C57 1.381(6) . ?
C56 H56A 0.9500 . ?
C57 H57A 0.9500 . ?
C59 C61 1.389(6) . ?
C59 C60 1.393(6) . ?
C59 H59A 0.9500 . ?
C60 C64 1.401(6) . ?
C60 P3 1.809(4) . ?
C61 C62 1.374(6) . ?
C61 H61A 0.9500 . ?
C62 C63 1.390(6) . ?
C62 H62A 0.9500 . ?
C63 C64 1.379(6) . ?
C63 H63A 0.9500 . ?
C64 H64A 0.9500 . ?
C65 C66 1.385(5) . ?
C65 C70 1.389(6) . ?
C65 P4 1.799(4) . ?
C66 C67 1.377(6) . ?
C66 H66A 0.9500 . ?
C67 C68 1.387(6) . ?
C67 H67A 0.9500 . ?
C68 C69 1.382(6) . ?
C68 H68A 0.9500 . ?
C69 C70 1.391(6) . ?
C69 H69A 0.9500 . ?
C70 H70A 0.9500 . ?
C71 C72 1.380(6) . ?
C71 C76 1.400(6) . ?
C71 P4 1.808(4) . ?
C72 C73 1.397(6) . ?
C72 H72A 0.9500 . ?
C73 C74 1.362(6) . ?
C73 H73A 0.9500 . ?
C74 C75 1.392(6) . ?
C74 H74A 0.9500 . ?
C75 C76 1.378(6) . ?
C75 H75A 0.9500 . ?
C76 H76A 0.9500 . ?
C77 C78 1.389(6) . ?
C77 C82 1.396(6) . ?
C77 P4 1.794(4) . ?
C78 C79 1.380(6) . ?
C78 H78A 0.9500 . ?
C79 C80 1.385(7) . ?
C79 H79A 0.9500 . ?
C80 C81 1.368(7) . ?
C80 H80A 0.9500 . ?
C81 C82 1.389(6) . ?
C81 H81A 0.9500 . ?
C82 H82A 0.9500 . ?
N3 P2 1.583(4) . ?
N3 P1 1.586(3) . ?
N4 P3 1.583(4) . ?
N4 P4 1.584(4) . ?
S1 Ru2 2.4188(13) . ?
S1 Ru1 2.4206(13) . ?
S2 Ru2 2.4146(13) . ?
S2 Ru1 2.4217(12) . ?
Ru1 Ru2 2.6669(7) . ?
C83 N5 1.103(8) . ?
C83 C84 1.456(8) . ?
C84 H84A 0.9800 . ?
C84 H84B 0.9800 . ?
C84 H84C 0.9800 . ?
C85 H85C 0.9900 . ?
C85 H85D 0.9900 . ?
